data_4317392
loop_
_publ_author_name
'Daniel L. Reger'
'Christine A. Little'
'Mark D. Smith'
'Arnold L. Rheingold'
'Louise M. Liable-Sands'
'Glen P. A. Yap'
'Ilia A. Guzei'

_publ_section_title
;
 Syntheses and Solid State Structures of Tris(pyrazolyl)methane Complexes
 of Sodium, Potassium, Calcium, and Strontium: Comparison of Structures
 with Analogous Complexes of Lead(II)
;
_journal_name_full 'Inorganic Chemistry'
_journal_page_first 19
_journal_page_last 27
_journal_paper_doi 10.1021/ic010690n
_journal_volume 41
_journal_year 2002
_chemical_formula_sum 'C89 H52 B2 Ca F48 N12 O2'
_chemical_formula_weight 2295.13
_chemical_name_systematic
;
  ?
;
_space_group_IT_number 13
_symmetry_cell_setting monoclinic
_symmetry_space_group_name_Hall '-P 2yac'
_symmetry_space_group_name_H-M 'P 1 2/n 1'
_atom_sites_solution_hydrogens geom
_atom_sites_solution_primary direct
_atom_sites_solution_secondary difmap
_audit_creation_method SHELXL-97
_cell_angle_alpha 90.00
_cell_angle_beta 90.0650(8)
_cell_angle_gamma 90.00
_cell_formula_units_Z 2
_cell_length_a 14.2388(2)
_cell_length_b 13.1919(2)
_cell_length_c 26.7879(3)
_cell_measurement_temperature 203(2)
_cell_measurement_theta_max 28.0
_cell_measurement_theta_min 2.0
_cell_volume 5031.75(12)
_computing_cell_refinement 'Bruker SMART'
_computing_data_collection 'Bruker SMART'
_computing_data_reduction 'Bruker SHELXTL'
_computing_molecular_graphics 'Bruker SHELXTL'
_computing_publication_material 'Bruker SHELXTL'
_computing_structure_refinement 'SHELXL-97 (Sheldrick, 1997)'
_computing_structure_solution 'SHELXS-97 (Sheldrick, 1990)'
_diffrn_ambient_temperature 203(2)
_diffrn_measured_fraction_theta_full 0.980
_diffrn_measured_fraction_theta_max 0.980
_diffrn_measurement_device_type 'CCD area detector'
_diffrn_measurement_method 'phi and omega scans'
_diffrn_radiation_monochromator graphite
_diffrn_radiation_source 'fine-focus sealed tube'
_diffrn_radiation_type MoK\a
_diffrn_radiation_wavelength 0.71073
_diffrn_reflns_av_R_equivalents 0.0422
_diffrn_reflns_av_sigmaI/netI 0.0402
_diffrn_reflns_limit_h_max 16
_diffrn_reflns_limit_h_min -16
_diffrn_reflns_limit_k_max 15
_diffrn_reflns_limit_k_min -13
_diffrn_reflns_limit_l_max 30
_diffrn_reflns_limit_l_min -24
_diffrn_reflns_number 16961
_diffrn_reflns_theta_full 24.00
_diffrn_reflns_theta_max 24.00
_diffrn_reflns_theta_min 2.17
_exptl_absorpt_coefficient_mu 0.204
_exptl_absorpt_correction_type none
_exptl_crystal_colour colorless
_exptl_crystal_density_diffrn 1.515
_exptl_crystal_density_method 'not measured'
_exptl_crystal_description block
_exptl_crystal_F_000 2296
_exptl_crystal_size_max 0.35
_exptl_crystal_size_mid 0.30
_exptl_crystal_size_min 0.30
_refine_diff_density_max 0.576
_refine_diff_density_min -0.396
_refine_diff_density_rms 0.065
_refine_ls_extinction_coef 0.0010(6)
_refine_ls_extinction_expression Fc^*^=kFc[1+0.001xFc^2^\l^3^/sin(2\q)]^-1/4^
_refine_ls_extinction_method SHELXL
_refine_ls_goodness_of_fit_ref 1.662
_refine_ls_hydrogen_treatment mixed
_refine_ls_matrix_type full
_refine_ls_number_parameters 805
_refine_ls_number_reflns 7733
_refine_ls_number_restraints 0
_refine_ls_restrained_S_all 1.662
_refine_ls_R_factor_all 0.0855
_refine_ls_R_factor_gt 0.0660
_refine_ls_shift/su_max 0.099
_refine_ls_shift/su_mean 0.009
_refine_ls_structure_factor_coef Fsqd
_refine_ls_weighting_details 'calc w=1/[\s^2^(Fo^2^)+(0.1000P)^2^+0.0000P] where P=(Fo^2^+2Fc^2^)/3'
_refine_ls_weighting_scheme calc
_refine_ls_wR_factor_gt 0.1992
_refine_ls_wR_factor_ref 0.2218
_reflns_number_gt 6261
_reflns_number_total 7733
_reflns_threshold_expression >2sigma(I)
_cod_data_source_file ic010690n_7.cif
_cod_data_source_block {[HC(pz)3]2(CH3COCH2COCH3)Ca}(B[3,5-(CF3)2C6H3]4)2
_cod_depositor_comments
;
The following automatic conversions were performed:

'_symmetry_cell_setting' value 'Monoclinic' changed to 'monoclinic'
according to the built-in table from CIF Core dictionary named
'cif_core.dic' version 2.4.1 from 2010-06-29.

Automatic conversion script
Id: cif_fix_values 1646 2011-03-28 12:23:43Z adriana 
;
_cod_original_cell_volume 5031.75(16)
_cod_database_code 4317392

loop_
_symmetry_equiv_pos_as_xyz
'x, y, z'
'-x+1/2, y, -z+1/2'
'-x, -y, -z'
'x-1/2, -y, z-1/2'

loop_
_atom_site_label
_atom_site_type_symbol
_atom_site_fract_x
_atom_site_fract_y
_atom_site_fract_z
_atom_site_U_iso_or_equiv
_atom_site_adp_type
_atom_site_occupancy
_atom_site_symmetry_multiplicity
_atom_site_calc_flag
_atom_site_refinement_flags
_atom_site_disorder_assembly
_atom_site_disorder_group
Ca1 Ca 0.2500 0.47001(7) 0.2500 0.0359(3) Uani 1 2 d S . .
O31 O 0.1514(3) 0.3197(3) 0.24413(13) 0.0908(12) Uani 1 1 d . . .
N1 N 0.2969(2) 0.4282(2) 0.15931(11) 0.0432(7) Uani 1 1 d . A .
N2 N 0.27494(19) 0.4906(2) 0.11999(10) 0.0377(7) Uani 1 1 d . . .
N11 N 0.3144(2) 0.6276(2) 0.20420(11) 0.0466(7) Uani 1 1 d . A .
N12 N 0.2836(2) 0.6554(2) 0.15801(10) 0.0392(7) Uani 1 1 d . . .
N21 N 0.1200(2) 0.5269(2) 0.19287(10) 0.0441(7) Uani 1 1 d . A .
N22 N 0.13334(19) 0.5729(2) 0.14786(10) 0.0378(6) Uani 1 1 d . . .
C1 C 0.3075(3) 0.4525(3) 0.07640(14) 0.0480(9) Uani 1 1 d . A .
H1A H 0.3014 0.4828 0.0448 0.058 Uiso 1 1 calc R . .
C2 C 0.3501(3) 0.3639(3) 0.08614(16) 0.0586(11) Uani 1 1 d . . .
H2A H 0.3786 0.3197 0.0632 0.070 Uiso 1 1 calc R A .
C3 C 0.3430(3) 0.3519(3) 0.13741(16) 0.0557(10) Uani 1 1 d . A .
H3A H 0.3679 0.2963 0.1549 0.067 Uiso 1 1 calc R . .
C11 C 0.3122(3) 0.7495(3) 0.14550(16) 0.0591(11) Uani 1 1 d . A .
H11A H 0.2988 0.7840 0.1156 0.071 Uiso 1 1 calc R . .
C12 C 0.3645(4) 0.7852(3) 0.18471(19) 0.0744(14) Uani 1 1 d . . .
H12A H 0.3942 0.8486 0.1875 0.089 Uiso 1 1 calc R A .
C13 C 0.3640(3) 0.7067(3) 0.21945(16) 0.0600(11) Uani 1 1 d . A .
H13A H 0.3954 0.7095 0.2503 0.072 Uiso 1 1 calc R . .
C21 C 0.0506(3) 0.5987(3) 0.12615(16) 0.0512(9) Uani 1 1 d . A .
H21A H 0.0430 0.6309 0.0951 0.061 Uiso 1 1 calc R . .
C22 C -0.0195(3) 0.5694(3) 0.15773(16) 0.0571(10) Uani 1 1 d . . .
H22A H -0.0845 0.5771 0.1531 0.069 Uiso 1 1 calc R A .
C23 C 0.0266(3) 0.5255(3) 0.19847(15) 0.0533(10) Uani 1 1 d . A .
H23A H -0.0042 0.4983 0.2264 0.064 Uiso 1 1 calc R . .
C31 C 0.0702(12) 0.1604(8) 0.2544(3) 0.274(10) Uani 1 1 d . . .
H31A H 0.0165 0.2055 0.2532 0.411 Uiso 1 1 calc R . .
H31B H 0.0706 0.1241 0.2859 0.411 Uiso 1 1 calc R . .
H31C H 0.0663 0.1123 0.2271 0.411 Uiso 1 1 calc R . .
C32 C 0.1593(10) 0.2215(7) 0.2496(2) 0.172(5) Uani 1 1 d . . .
C33 C 0.2500 0.1629(8) 0.2500 0.158(7) Uani 1 2 d S . 1
H33A H 0.2504 0.1187 0.2206 0.190 Uiso 1 1 calc R . 1
H33B H 0.2496 0.1187 0.2794 0.190 Uiso 0.00 1 calc PR . 1
C4 C 0.2279(2) 0.5864(2) 0.12771(12) 0.0367(7) Uani 1 1 d . A 1
H4A H 0.2208 0.6183 0.0945 0.044 Uiso 1 1 calc R A 1
B1 B 0.2369(2) 1.2061(2) -0.06128(14) 0.0312(8) Uani 1 1 d . B 1
F41 F 0.3406(15) 1.5724(11) -0.1990(6) 0.129(6) Uani 0.50 1 d P C 1
F42 F 0.4522(13) 1.499(2) -0.1639(8) 0.172(9) Uani 0.50 1 d P C 1
F43 F 0.3657(16) 1.4233(10) -0.2124(6) 0.130(9) Uani 0.50 1 d P C 1
F41' F 0.3941(14) 1.5829(9) -0.1746(8) 0.127(6) Uani 0.50 1 d P C 2
F42' F 0.4479(12) 1.4392(14) -0.1732(9) 0.149(10) Uani 0.50 1 d P C 2
F43' F 0.3297(17) 1.470(2) -0.2190(5) 0.184(11) Uani 0.50 1 d P C 2
F44 F 0.1615(2) 1.67751(17) -0.05332(14) 0.0993(11) Uani 1 1 d . . .
F45 F 0.05023(17) 1.5716(2) -0.04473(13) 0.0871(9) Uani 1 1 d . . .
F46 F 0.1566(3) 1.5807(2) 0.00871(11) 0.1108(13) Uani 1 1 d . . .
F51 F 0.0960(3) 1.3162(3) 0.12075(13) 0.1128(12) Uani 1 1 d . . .
F52 F 0.0024(2) 1.1974(4) 0.13820(12) 0.152(2) Uani 1 1 d . . .
F53 F 0.1509(2) 1.1714(3) 0.13316(10) 0.0974(10) Uani 1 1 d . . .
F54 F -0.15378(15) 1.19741(16) -0.05877(10) 0.0653(7) Uani 1 1 d . . .
F55 F -0.17980(17) 1.0882(2) -0.00216(12) 0.0873(9) Uani 1 1 d . . .
F56 F -0.10994(18) 1.0438(2) -0.06929(13) 0.0874(10) Uani 1 1 d . . .
F61 F 0.3829(7) 0.8662(9) -0.1495(5) 0.104(4) Uani 0.55 1 d P D 1
F62 F 0.2736(10) 0.8095(8) -0.1916(4) 0.119(4) Uani 0.55 1 d P D 1
F63 F 0.2700(14) 0.8104(10) -0.1128(5) 0.130(6) Uani 0.55 1 d P D 1
F61' F 0.3575(13) 0.8536(9) -0.1791(8) 0.141(7) Uani 0.45 1 d P D 2
F62' F 0.2208(8) 0.7904(6) -0.1657(5) 0.096(4) Uani 0.45 1 d P D 2
F63' F 0.3065(12) 0.8243(11) -0.1072(6) 0.087(6) Uani 0.45 1 d P D 2
F64 F -0.0071(7) 1.1293(10) -0.2135(4) 0.121(4) Uani 0.65 1 d P E 1
F65 F 0.0983(10) 1.2147(5) -0.2472(4) 0.111(3) Uani 0.65 1 d P E 1
F66 F 0.0831(10) 1.0660(9) -0.2705(4) 0.121(6) Uani 0.65 1 d P E 1
F64' F 0.0272(18) 1.187(2) -0.2219(7) 0.128(9) Uani 0.35 1 d P E 2
F65' F 0.1438(12) 1.181(2) -0.2657(8) 0.147(9) Uani 0.35 1 d P E 2
F66' F 0.0547(17) 1.0561(14) -0.2581(9) 0.126(11) Uani 0.35 1 d P E 2
F71 F 0.3815(3) 1.0574(2) 0.12096(11) 0.1044(12) Uani 1 1 d . . .
F72 F 0.3580(2) 0.93721(19) 0.06916(11) 0.0858(9) Uani 1 1 d . . .
F73 F 0.49624(18) 0.9754(2) 0.09006(11) 0.0813(8) Uani 1 1 d . . .
F74 F 0.5779(6) 1.3527(7) -0.0509(4) 0.108(4) Uani 0.70 1 d P F 1
F75 F 0.5847(6) 1.3632(8) 0.0275(5) 0.112(4) Uani 0.70 1 d P F 1
F76 F 0.6587(4) 1.2507(6) -0.0093(3) 0.090(2) Uani 0.70 1 d P F 1
F74' F 0.6069(15) 1.3084(14) -0.0529(7) 0.093(7) Uani 0.30 1 d P F 2
F75' F 0.5526(13) 1.3901(17) 0.0087(13) 0.128(11) Uani 0.30 1 d P F 2
F76' F 0.6515(15) 1.273(2) 0.0190(9) 0.146(12) Uani 0.30 1 d P F 2
C41 C 0.2930(2) 1.3574(2) -0.12002(14) 0.0418(8) Uani 1 1 d . B .
H41A H 0.3249 1.3079 -0.1387 0.050 Uiso 1 1 calc R . .
C42 C 0.3029(3) 1.4592(3) -0.13382(15) 0.0486(9) Uani 1 1 d . B .
C43 C 0.2541(3) 1.5346(2) -0.10766(15) 0.0469(9) Uani 1 1 d . . .
H43A H 0.2596 1.6032 -0.1167 0.056 Uiso 1 1 calc R . .
C44 C 0.1975(2) 1.5053(2) -0.06817(13) 0.0364(7) Uani 1 1 d . . .
C45 C 0.1898(2) 1.4034(2) -0.05441(12) 0.0323(7) Uani 1 1 d . B .
H45A H 0.1512 1.3862 -0.0273 0.039 Uiso 1 1 calc R . .
C46 C 0.2379(2) 1.3258(2) -0.07977(12) 0.0320(7) Uani 1 1 d . . .
C47 C 0.3657(5) 1.4879(4) -0.1760(2) 0.0799(16) Uani 1 1 d . . .
C48 C 0.1416(3) 1.5835(2) -0.04038(14) 0.0453(9) Uani 1 1 d . . .
C51 C 0.1456(2) 1.2085(2) 0.02638(13) 0.0350(7) Uani 1 1 d . B .
H51A H 0.2016 1.2332 0.0404 0.042 Uiso 1 1 calc R . .
C52 C 0.0681(2) 1.1943(2) 0.05768(13) 0.0390(8) Uani 1 1 d . . .
C53 C -0.0168(2) 1.1603(2) 0.03855(14) 0.0396(8) Uani 1 1 d . . .
H53A H -0.0688 1.1490 0.0594 0.048 Uiso 1 1 calc R . .
C54 C -0.0217(2) 1.1437(2) -0.01234(14) 0.0361(8) Uani 1 1 d . . .
C55 C 0.0562(2) 1.1559(2) -0.04295(13) 0.0341(7) Uani 1 1 d . B .
H55A H 0.0500 1.1421 -0.0772 0.041 Uiso 1 1 calc R . .
C56 C 0.1437(2) 1.1878(2) -0.02480(12) 0.0301(7) Uani 1 1 d . . .
C57 C 0.0773(3) 1.2173(4) 0.11219(16) 0.0601(11) Uani 1 1 d . . .
C58 C -0.1152(2) 1.1172(2) -0.03592(16) 0.0474(9) Uani 1 1 d . . .
C61 C 0.2629(2) 1.0320(2) -0.11204(13) 0.0353(7) Uani 1 1 d . B .
H61A H 0.3020 1.0102 -0.0858 0.042 Uiso 1 1 calc R . .
C62 C 0.2443(2) 0.9651(2) -0.15088(13) 0.0405(8) Uani 1 1 d . B .
C63 C 0.1870(3) 0.9944(3) -0.19035(14) 0.0450(9) Uani 1 1 d . . .
H63A H 0.1736 0.9492 -0.2165 0.054 Uiso 1 1 calc R . .
C64 C 0.1498(3) 1.0918(3) -0.19048(14) 0.0442(8) Uani 1 1 d . B .
C65 C 0.1702(2) 1.1579(2) -0.15085(13) 0.0401(8) Uani 1 1 d . B .
H65A H 0.1451 1.2238 -0.1517 0.048 Uiso 1 1 calc R . .
C66 C 0.2262(2) 1.1303(2) -0.11012(12) 0.0318(7) Uani 1 1 d . . .
C67 C 0.2869(3) 0.8616(3) -0.15172(16) 0.0560(11) Uani 1 1 d . . .
C68 C 0.0856(4) 1.1254(3) -0.23134(18) 0.0679(13) Uani 1 1 d . . .
C71 C 0.3383(2) 1.1069(2) 0.00695(12) 0.0329(7) Uani 1 1 d . B .
H71A H 0.2864 1.0636 0.0107 0.039 Uiso 1 1 calc R . .
C72 C 0.4171(2) 1.0922(2) 0.03732(13) 0.0355(7) Uani 1 1 d . . .
C73 C 0.4965(2) 1.1524(3) 0.03235(14) 0.0400(8) Uani 1 1 d . . .
H73A H 0.5495 1.1426 0.0528 0.048 Uiso 1 1 calc R . .
C74 C 0.4948(2) 1.2277(3) -0.00402(13) 0.0401(8) Uani 1 1 d . B .
C75 C 0.4155(2) 1.2431(2) -0.03398(12) 0.0341(7) Uani 1 1 d . B .
H75A H 0.4169 1.2946 -0.0582 0.041 Uiso 1 1 calc R . .
C76 C 0.3341(2) 1.1843(2) -0.02899(12) 0.0302(7) Uani 1 1 d . . .
C77 C 0.4136(3) 1.0158(3) 0.07891(15) 0.0484(9) Uani 1 1 d . . .
C78 C 0.5777(3) 1.2981(3) -0.00819(19) 0.0605(11) Uani 1 1 d . . .

loop_
_atom_site_aniso_label
_atom_site_aniso_U_11
_atom_site_aniso_U_22
_atom_site_aniso_U_33
_atom_site_aniso_U_23
_atom_site_aniso_U_13
_atom_site_aniso_U_12
Ca1 0.0416(6) 0.0400(5) 0.0261(5) 0.000 -0.0037(4) 0.000
O31 0.137(3) 0.077(2) 0.058(2) -0.0022(16) -0.009(2) -0.050(2)
N1 0.0536(18) 0.0412(15) 0.0350(16) 0.0009(12) 0.0046(13) 0.0048(13)
N2 0.0411(16) 0.0419(15) 0.0300(15) -0.0027(12) 0.0021(12) -0.0037(12)
N11 0.0551(18) 0.0471(16) 0.0376(17) 0.0039(13) -0.0142(14) -0.0141(14)
N12 0.0472(16) 0.0371(14) 0.0331(15) 0.0050(12) -0.0087(13) -0.0094(12)
N21 0.0373(16) 0.0644(18) 0.0307(16) -0.0028(13) -0.0031(12) -0.0014(13)
N22 0.0408(16) 0.0426(15) 0.0299(15) -0.0051(12) -0.0081(12) 0.0000(12)
C1 0.055(2) 0.059(2) 0.0303(19) -0.0079(16) 0.0075(16) -0.0114(18)
C2 0.060(3) 0.063(3) 0.052(3) -0.0169(19) 0.019(2) 0.005(2)
C3 0.065(3) 0.046(2) 0.056(3) -0.0059(18) 0.006(2) 0.0086(18)
C11 0.072(3) 0.049(2) 0.056(3) 0.0180(18) -0.023(2) -0.0160(19)
C12 0.097(4) 0.050(2) 0.077(3) 0.018(2) -0.034(3) -0.033(2)
C13 0.074(3) 0.057(2) 0.049(2) 0.0052(18) -0.027(2) -0.026(2)
C21 0.047(2) 0.053(2) 0.054(2) -0.0014(17) -0.0194(19) 0.0041(17)
C22 0.036(2) 0.073(3) 0.062(3) -0.014(2) -0.0105(19) 0.0048(18)
C23 0.039(2) 0.082(3) 0.039(2) -0.0108(19) 0.0001(16) -0.0027(19)
C31 0.52(2) 0.203(10) 0.099(6) 0.041(6) -0.042(10) -0.268(14)
C32 0.347(16) 0.120(6) 0.048(4) 0.003(4) -0.034(6) -0.119(8)
C33 0.276(19) 0.058(6) 0.140(11) 0.000 -0.096(12) 0.000
C4 0.0434(19) 0.0403(17) 0.0266(17) 0.0017(13) -0.0041(14) -0.0048(14)
B1 0.0302(18) 0.0248(16) 0.039(2) -0.0015(14) -0.0036(15) 0.0012(13)
F41 0.191(15) 0.082(9) 0.114(10) 0.057(8) 0.076(9) 0.027(9)
F42 0.108(11) 0.23(2) 0.179(12) 0.074(16) 0.038(9) -0.066(15)
F43 0.20(2) 0.085(5) 0.109(13) -0.013(6) 0.112(15) -0.032(7)
F41' 0.156(12) 0.058(5) 0.168(14) 0.019(7) 0.092(9) -0.025(8)
F42' 0.097(11) 0.122(9) 0.226(19) 0.096(12) 0.121(13) 0.051(9)
F43' 0.184(16) 0.31(3) 0.054(7) 0.034(14) 0.002(8) -0.072(19)
F44 0.116(2) 0.0336(13) 0.148(3) 0.0030(14) 0.050(2) 0.0150(13)
F45 0.0486(15) 0.0843(18) 0.129(3) -0.0475(17) 0.0057(15) 0.0082(12)
F46 0.171(3) 0.106(2) 0.0547(17) -0.0331(16) -0.0263(19) 0.079(2)
F51 0.161(3) 0.103(2) 0.074(2) -0.0442(18) -0.016(2) 0.018(2)
F52 0.078(2) 0.324(7) 0.0535(19) -0.023(3) 0.0252(17) -0.054(3)
F53 0.101(2) 0.144(3) 0.0474(16) 0.0023(16) -0.0152(15) 0.030(2)
F54 0.0447(13) 0.0540(13) 0.097(2) 0.0155(12) -0.0281(12) 0.0011(10)
F55 0.0469(14) 0.113(2) 0.102(2) 0.0290(17) -0.0084(14) -0.0360(14)
F56 0.0538(15) 0.0683(16) 0.140(3) -0.0466(17) -0.0362(16) 0.0041(12)
F61 0.077(5) 0.070(4) 0.163(11) -0.026(7) -0.034(7) 0.039(3)
F62 0.173(11) 0.072(6) 0.113(7) -0.066(6) -0.076(7) 0.064(7)
F63 0.217(17) 0.051(5) 0.124(13) 0.038(7) 0.048(10) 0.036(7)
F61' 0.163(16) 0.071(9) 0.190(16) 0.037(10) 0.111(13) 0.069(10)
F62' 0.108(7) 0.030(3) 0.151(11) -0.015(5) -0.062(6) 0.003(4)
F63' 0.136(11) 0.036(5) 0.089(9) -0.016(5) -0.071(10) 0.025(5)
F64 0.067(4) 0.199(11) 0.098(5) 0.026(7) -0.028(3) 0.033(5)
F65 0.149(9) 0.072(4) 0.113(8) 0.029(4) -0.085(7) -0.004(5)
F66 0.173(9) 0.131(11) 0.057(4) -0.040(5) -0.054(5) 0.093(8)
F64' 0.125(18) 0.18(2) 0.078(12) -0.043(13) -0.051(11) 0.123(16)
F65' 0.131(12) 0.21(2) 0.099(11) 0.095(13) -0.006(9) 0.042(12)
F66' 0.188(19) 0.064(8) 0.125(18) -0.001(9) -0.132(16) -0.028(11)
F71 0.168(3) 0.0913(19) 0.0543(17) 0.0192(15) 0.0283(19) 0.045(2)
F72 0.096(2) 0.0649(15) 0.097(2) 0.0424(15) -0.0327(17) -0.0274(14)
F73 0.0641(16) 0.0858(18) 0.094(2) 0.0346(15) -0.0214(14) 0.0182(13)
F74 0.068(5) 0.121(7) 0.134(8) 0.053(7) -0.014(5) -0.054(5)
F75 0.062(6) 0.117(7) 0.157(7) -0.083(6) 0.031(5) -0.047(5)
F76 0.023(2) 0.114(4) 0.133(7) -0.021(5) 0.005(3) -0.011(2)
F74' 0.106(16) 0.098(12) 0.073(11) -0.005(10) 0.051(12) -0.042(10)
F75' 0.051(10) 0.068(9) 0.26(3) -0.059(13) 0.043(13) -0.048(8)
F76' 0.092(14) 0.19(3) 0.152(19) 0.085(18) -0.083(15) -0.090(17)
C41 0.043(2) 0.0363(17) 0.046(2) 0.0005(14) 0.0059(16) 0.0058(14)
C42 0.054(2) 0.0363(18) 0.055(2) 0.0089(16) 0.0090(18) -0.0005(16)
C43 0.053(2) 0.0293(17) 0.059(2) 0.0089(15) 0.0014(18) -0.0017(15)
C44 0.0356(18) 0.0302(16) 0.0432(19) -0.0019(14) -0.0079(15) 0.0026(13)
C45 0.0325(17) 0.0324(16) 0.0320(17) -0.0020(13) -0.0060(13) 0.0008(12)
C46 0.0294(16) 0.0305(15) 0.0361(17) 0.0006(13) -0.0031(13) 0.0012(12)
C47 0.090(4) 0.054(3) 0.096(5) 0.015(3) 0.035(4) -0.004(3)
C48 0.053(2) 0.0327(18) 0.050(2) -0.0012(15) -0.0060(17) 0.0082(15)
C51 0.0294(16) 0.0336(16) 0.0420(19) -0.0010(13) -0.0032(14) -0.0001(12)
C52 0.0350(18) 0.0389(17) 0.043(2) 0.0007(14) 0.0022(15) 0.0043(13)
C53 0.0330(18) 0.0310(16) 0.055(2) 0.0065(15) 0.0082(16) 0.0049(13)
C54 0.0282(17) 0.0233(14) 0.057(2) 0.0034(14) -0.0026(15) 0.0015(12)
C55 0.0375(18) 0.0263(15) 0.0386(18) 0.0013(13) -0.0081(14) 0.0015(12)
C56 0.0295(16) 0.0233(14) 0.0376(18) 0.0007(12) -0.0036(13) 0.0026(11)
C57 0.045(2) 0.090(3) 0.045(2) -0.009(2) 0.0038(19) 0.001(2)
C58 0.0304(18) 0.0323(17) 0.079(3) 0.0051(17) -0.0111(18) -0.0058(14)
C61 0.0371(18) 0.0310(16) 0.0378(18) 0.0005(13) -0.0081(14) 0.0013(13)
C62 0.048(2) 0.0312(16) 0.043(2) -0.0019(14) -0.0033(16) 0.0007(14)
C63 0.056(2) 0.0398(18) 0.039(2) -0.0098(15) -0.0088(16) 0.0026(15)
C64 0.049(2) 0.0410(18) 0.042(2) -0.0051(15) -0.0141(16) 0.0064(15)
C65 0.046(2) 0.0352(16) 0.0396(19) -0.0004(14) -0.0080(15) 0.0088(14)
C66 0.0318(16) 0.0297(15) 0.0339(17) 0.0016(13) 0.0002(13) 0.0003(12)
C67 0.080(3) 0.036(2) 0.053(3) -0.0092(19) -0.014(2) 0.0111(19)
C68 0.092(4) 0.056(3) 0.056(3) -0.009(2) -0.029(3) 0.019(3)
C71 0.0294(17) 0.0292(15) 0.0400(18) -0.0026(13) -0.0020(14) -0.0022(12)
C72 0.0291(17) 0.0333(16) 0.0441(19) -0.0036(14) -0.0023(14) 0.0050(13)
C73 0.0268(16) 0.0462(19) 0.047(2) -0.0048(15) -0.0086(14) 0.0022(13)
C74 0.0291(17) 0.0445(18) 0.047(2) -0.0086(15) 0.0029(14) -0.0033(14)
C75 0.0313(17) 0.0364(16) 0.0347(18) -0.0023(13) 0.0041(13) -0.0017(13)
C76 0.0292(16) 0.0278(15) 0.0336(17) -0.0061(12) 0.0007(13) 0.0019(12)
C77 0.044(2) 0.050(2) 0.051(2) 0.0070(17) -0.0119(17) 0.0087(17)
C78 0.039(2) 0.069(3) 0.074(3) 0.001(2) 0.001(2) -0.0149(19)

loop_
_atom_type_symbol
_atom_type_description
_atom_type_scat_dispersion_real
_atom_type_scat_dispersion_imag
_atom_type_scat_source
C C 0.0033 0.0016 'International Tables Vol C Tables 4.2.6.8 and 6.1.1.4'
H H 0.0000 0.0000 'International Tables Vol C Tables 4.2.6.8 and 6.1.1.4'
B B 0.0013 0.0007 'International Tables Vol C Tables 4.2.6.8 and 6.1.1.4'
N N 0.0061 0.0033 'International Tables Vol C Tables 4.2.6.8 and 6.1.1.4'
O O 0.0106 0.0060 'International Tables Vol C Tables 4.2.6.8 and 6.1.1.4'
F F 0.0171 0.0103 'International Tables Vol C Tables 4.2.6.8 and 6.1.1.4'
Ca Ca 0.2262 0.3064 'International Tables Vol C Tables 4.2.6.8 and 6.1.1.4'

loop_
_geom_angle_atom_site_label_1
_geom_angle_atom_site_label_2
_geom_angle_atom_site_label_3
_geom_angle
_geom_angle_site_symmetry_1
_geom_angle_site_symmetry_3
_geom_angle_publ_flag
O31 Ca1 O31 71.0(2) . 2 ?
O31 Ca1 N21 134.94(12) . 2 ?
O31 Ca1 N21 77.27(12) 2 2 ?
O31 Ca1 N21 77.28(12) . . ?
O31 Ca1 N21 134.95(12) 2 . ?
N21 Ca1 N21 145.26(14) 2 . ?
O31 Ca1 N1 74.74(10) . 2 ?
O31 Ca1 N1 85.12(11) 2 2 ?
N21 Ca1 N1 71.44(9) 2 2 ?
N21 Ca1 N1 116.48(9) . 2 ?
O31 Ca1 N1 85.13(11) . . ?
O31 Ca1 N1 74.74(10) 2 . ?
N21 Ca1 N1 116.48(9) 2 . ?
N21 Ca1 N1 71.45(9) . . ?
N1 Ca1 N1 155.31(13) 2 . ?
O31 Ca1 N11 146.10(11) . . ?
O31 Ca1 N11 118.76(13) 2 . ?
N21 Ca1 N11 77.72(9) 2 . ?
N21 Ca1 N11 74.46(10) . . ?
N1 Ca1 N11 135.38(10) 2 . ?
N1 Ca1 N11 68.44(9) . . ?
O31 Ca1 N11 118.75(13) . 2 ?
O31 Ca1 N11 146.09(11) 2 2 ?
N21 Ca1 N11 74.46(10) 2 2 ?
N21 Ca1 N11 77.72(9) . 2 ?
N1 Ca1 N11 68.44(9) 2 2 ?
N1 Ca1 N11 135.38(10) . 2 ?
N11 Ca1 N11 72.78(15) . 2 ?
C32 O31 Ca1 138.5(6) . . ?
C3 N1 N2 103.1(3) . . ?
C3 N1 Ca1 134.6(3) . . ?
N2 N1 Ca1 122.37(19) . . ?
C1 N2 N1 111.2(3) . . ?
C1 N2 C4 127.4(3) . . ?
N1 N2 C4 121.3(2) . . ?
C13 N11 N12 103.8(3) . . ?
C13 N11 Ca1 132.6(3) . . ?
N12 N11 Ca1 122.26(19) . . ?
C11 N12 N11 112.1(3) . . ?
C11 N12 C4 127.0(3) . . ?
N11 N12 C4 120.9(2) . . ?
C23 N21 N22 104.1(3) . . ?
C23 N21 Ca1 131.2(2) . . ?
N22 N21 Ca1 124.6(2) . . ?
C21 N22 N21 111.7(3) . . ?
C21 N22 C4 127.6(3) . . ?
N21 N22 C4 120.6(3) . . ?
C2 C1 N2 108.1(3) . . ?
C1 C2 C3 105.0(3) . . ?
N1 C3 C2 112.7(4) . . ?
N12 C11 C12 106.9(3) . . ?
C11 C12 C13 104.7(3) . . ?
N11 C13 C12 112.5(4) . . ?
N22 C21 C22 107.4(4) . . ?
C21 C22 C23 104.9(3) . . ?
N21 C23 C22 111.9(4) . . ?
O31 C32 C33 125.7(10) . . ?
O31 C32 C31 117.7(13) . . ?
C33 C32 C31 116.5(9) . . ?
C32 C33 C32 118.1(9) . 2 ?
N2 C4 N12 112.0(3) . . ?
N2 C4 N22 111.9(2) . . ?
N12 C4 N22 111.8(3) . . ?
C66 B1 C76 112.6(2) . . ?
C66 B1 C46 109.9(3) . . ?
C76 B1 C46 108.3(2) . . ?
C66 B1 C56 107.7(2) . . ?
C76 B1 C56 109.5(3) . . ?
C46 B1 C56 108.7(2) . . ?
C46 C41 C42 123.1(3) . . ?
C43 C42 C41 119.9(3) . . ?
C43 C42 C47 119.8(3) . . ?
C41 C42 C47 120.3(3) . . ?
C44 C43 C42 118.2(3) . . ?
C43 C44 C45 121.0(3) . . ?
C43 C44 C48 119.8(3) . . ?
C45 C44 C48 119.2(3) . . ?
C44 C45 C46 122.2(3) . . ?
C41 C46 C45 115.5(3) . . ?
C41 C46 B1 121.3(3) . . ?
C45 C46 B1 123.0(3) . . ?
F42 C47 F43' 129.2(13) . . ?
F42 C47 F43 105.5(13) . . ?
F43' C47 F43 36.9(12) . . ?
F42 C47 F41' 65.7(11) . . ?
F43' C47 F41' 109.1(12) . . ?
F43 C47 F41' 130.3(9) . . ?
F42 C47 F41 106.3(11) . . ?
F43' C47 F41 68.5(12) . . ?
F43 C47 F41 101.7(11) . . ?
F41' C47 F41 45.2(7) . . ?
F42 C47 F42' 37.0(11) . . ?
F43' C47 F42' 107.9(14) . . ?
F43 C47 F42' 74.0(12) . . ?
F41' C47 F42' 100.8(12) . . ?
F41 C47 F42' 131.9(9) . . ?
F42 C47 C42 114.5(9) . . ?
F43' C47 C42 113.1(10) . . ?
F43 C47 C42 113.8(7) . . ?
F41' C47 C42 113.9(7) . . ?
F41 C47 C42 113.9(7) . . ?
F42' C47 C42 111.2(7) . . ?
F45 C48 F44 107.5(3) . . ?
F45 C48 F46 104.0(4) . . ?
F44 C48 F46 104.5(3) . . ?
F45 C48 C44 113.6(3) . . ?
F44 C48 C44 113.7(3) . . ?
F46 C48 C44 112.7(3) . . ?
C56 C51 C52 123.2(3) . . ?
C53 C52 C51 120.6(3) . . ?
C53 C52 C57 120.0(3) . . ?
C51 C52 C57 119.3(3) . . ?
C54 C53 C52 117.3(3) . . ?
C53 C54 C55 121.6(3) . . ?
C53 C54 C58 119.5(3) . . ?
C55 C54 C58 118.9(3) . . ?
C54 C55 C56 122.7(3) . . ?
C51 C56 C55 114.5(3) . . ?
C51 C56 B1 122.1(3) . . ?
C55 C56 B1 123.2(3) . . ?
F52 C57 F53 109.1(4) . . ?
F52 C57 F51 105.4(4) . . ?
F53 C57 F51 102.3(4) . . ?
F52 C57 C52 114.3(4) . . ?
F53 C57 C52 112.7(3) . . ?
F51 C57 C52 112.2(4) . . ?
F56 C58 F54 107.1(3) . . ?
F56 C58 F55 106.6(3) . . ?
F54 C58 F55 104.5(3) . . ?
F56 C58 C54 113.7(3) . . ?
F54 C58 C54 111.6(3) . . ?
F55 C58 C54 112.7(3) . . ?
C62 C61 C66 123.1(3) . . ?
C61 C62 C63 120.2(3) . . ?
C61 C62 C67 121.0(3) . . ?
C63 C62 C67 118.8(3) . . ?
C64 C63 C62 118.9(3) . . ?
C63 C64 C65 119.6(3) . . ?
C63 C64 C68 120.6(3) . . ?
C65 C64 C68 119.7(3) . . ?
C66 C65 C64 123.0(3) . . ?
C65 C66 C61 115.2(3) . . ?
C65 C66 B1 120.8(3) . . ?
C61 C66 B1 123.7(3) . . ?
F61' C67 F63 126.3(10) . . ?
F61' C67 F62 65.5(10) . . ?
F63 C67 F62 111.8(9) . . ?
F61' C67 F63' 109.2(13) . . ?
F63 C67 F63' 25.4(11) . . ?
F62 C67 F63' 125.7(8) . . ?
F61' C67 F61 39.2(10) . . ?
F63 C67 F61 100.3(10) . . ?
F62 C67 F61 101.9(8) . . ?
F63' C67 F61 76.6(10) . . ?
F61' C67 F62' 109.4(11) . . ?
F63 C67 F62' 74.4(9) . . ?
F62 C67 F62' 46.4(6) . . ?
F63' C67 F62' 97.7(8) . . ?
F61 C67 F62' 136.2(6) . . ?
F61' C67 C62 114.4(6) . . ?
F63 C67 C62 113.4(8) . . ?
F62 C67 C62 116.2(5) . . ?
F63' C67 C62 114.4(8) . . ?
F61 C67 C62 111.4(6) . . ?
F62' C67 C62 110.4(5) . . ?
F64' C68 F66' 112.2(16) . . ?
F64' C68 F65 62.5(13) . . ?
F66' C68 F65 122.9(12) . . ?
F64' C68 F66 124.1(10) . . ?
F66' C68 F66 24.2(16) . . ?
F65 C68 F66 107.0(8) . . ?
F64' C68 F64 40.9(16) . . ?
F66' C68 F64 83.8(14) . . ?
F65 C68 F64 102.4(8) . . ?
F66 C68 F64 105.6(8) . . ?
F64' C68 F65' 101.2(15) . . ?
F66' C68 F65' 102.1(15) . . ?
F65 C68 F65' 39.6(7) . . ?
F66 C68 F65' 78.9(12) . . ?
F64 C68 F65' 137.8(8) . . ?
F64' C68 C64 118.3(8) . . ?
F66' C68 C64 114.8(11) . . ?
F65 C68 C64 115.8(5) . . ?
F66 C68 C64 115.1(6) . . ?
F64 C68 C64 109.7(6) . . ?
F65' C68 C64 105.5(8) . . ?
C72 C71 C76 122.2(3) . . ?
C73 C72 C71 121.2(3) . . ?
C73 C72 C77 118.9(3) . . ?
C71 C72 C77 119.8(3) . . ?
C72 C73 C74 117.5(3) . . ?
C73 C74 C75 121.3(3) . . ?
C73 C74 C78 118.6(3) . . ?
C75 C74 C78 119.9(3) . . ?
C74 C75 C76 122.1(3) . . ?
C75 C76 C71 115.7(3) . . ?
C75 C76 B1 123.0(3) . . ?
C71 C76 B1 121.3(3) . . ?
F73 C77 F72 105.0(3) . . ?
F73 C77 F71 106.3(3) . . ?
F72 C77 F71 106.4(4) . . ?
F73 C77 C72 113.9(3) . . ?
F72 C77 C72 113.4(3) . . ?
F71 C77 C72 111.2(3) . . ?
F74' C78 F75 127.0(11) . . ?
F74' C78 F76 75.0(10) . . ?
F75 C78 F76 105.4(6) . . ?
F74' C78 F76' 106.6(16) . . ?
F75 C78 F76' 72.3(13) . . ?
F76 C78 F76' 36.3(12) . . ?
F74' C78 F75' 107.9(16) . . ?
F75 C78 F75' 33.8(14) . . ?
F76 C78 F75' 132.2(9) . . ?
F76' C78 F75' 104.7(16) . . ?
F74' C78 F74 31.5(8) . . ?
F75 C78 F74 105.9(8) . . ?
F76 C78 F74 103.4(6) . . ?
F76' C78 F74 126.8(10) . . ?
F75' C78 F74 78.7(15) . . ?
F74' C78 C74 113.0(10) . . ?
F75 C78 C74 114.6(5) . . ?
F76 C78 C74 113.4(5) . . ?
F76' C78 C74 115.2(9) . . ?
F75' C78 C74 108.9(9) . . ?
F74 C78 C74 113.2(5) . . ?

loop_
_geom_bond_atom_site_label_1
_geom_bond_atom_site_label_2
_geom_bond_distance
_geom_bond_site_symmetry_2
_geom_bond_publ_flag
Ca1 O31 2.435(3) . ?
Ca1 O31 2.435(3) 2 ?
Ca1 N21 2.515(3) 2 ?
Ca1 N21 2.515(3) . ?
Ca1 N1 2.580(3) 2 ?
Ca1 N1 2.580(3) . ?
Ca1 N11 2.583(3) . ?
Ca1 N11 2.583(3) 2 ?
O31 C32 1.309(9) . ?
N1 C3 1.337(5) . ?
N1 N2 1.373(4) . ?
N2 C1 1.354(4) . ?
N2 C4 1.446(4) . ?
N11 C13 1.324(5) . ?
N11 N12 1.363(4) . ?
N12 C11 1.349(5) . ?
N12 C4 1.454(4) . ?
N21 C23 1.339(5) . ?
N21 N22 1.363(4) . ?
N22 C21 1.356(5) . ?
N22 C4 1.462(4) . ?
C1 C2 1.342(6) . ?
C2 C3 1.386(6) . ?
C11 C12 1.371(6) . ?
C12 C13 1.392(6) . ?
C21 C22 1.365(6) . ?
C22 C23 1.399(6) . ?
C31 C32 1.509(15) . ?
C32 C33 1.505(14) . ?
C33 C32 1.505(14) 2 ?
B1 C66 1.654(5) . ?
B1 C76 1.657(5) . ?
B1 C46 1.656(4) . ?
B1 C56 1.667(5) . ?
F41 C47 1.322(13) . ?
F42 C47 1.281(18) . ?
F43 C47 1.296(14) . ?
F41' C47 1.317(13) . ?
F42' C47 1.337(15) . ?
F43' C47 1.285(17) . ?
F44 C48 1.319(4) . ?
F45 C48 1.315(5) . ?
F46 C48 1.333(5) . ?
F51 C57 1.352(6) . ?
F52 C57 1.301(5) . ?
F53 C57 1.334(5) . ?
F54 C58 1.340(4) . ?
F55 C58 1.347(5) . ?
F56 C58 1.320(5) . ?
F61 C67 1.369(11) . ?
F62 C67 1.283(8) . ?
F63 C67 1.267(14) . ?
F61' C67 1.249(12) . ?
F62' C67 1.380(9) . ?
F63' C67 1.320(16) . ?
F64 C68 1.405(10) . ?
F65 C68 1.266(8) . ?
F66 C68 1.309(10) . ?
F64' C68 1.186(13) . ?
F65' C68 1.439(18) . ?
F66' C68 1.242(14) . ?
F71 C77 1.334(5) . ?
F72 C77 1.330(5) . ?
F73 C77 1.326(4) . ?
F74 C78 1.353(10) . ?
F75 C78 1.290(10) . ?
F76 C78 1.313(7) . ?
F74' C78 1.276(18) . ?
F75' C78 1.34(2) . ?
F76' C78 1.321(18) . ?
C41 C46 1.397(5) . ?
C41 C42 1.401(5) . ?
C42 C43 1.401(5) . ?
C42 C47 1.491(6) . ?
C43 C44 1.385(5) . ?
C44 C45 1.398(4) . ?
C44 C48 1.501(5) . ?
C45 C46 1.407(4) . ?
C51 C56 1.398(5) . ?
C51 C52 1.398(5) . ?
C52 C53 1.387(5) . ?
C52 C57 1.497(5) . ?
C53 C54 1.382(5) . ?
C54 C55 1.390(5) . ?
C54 C58 1.514(5) . ?
C55 C56 1.401(4) . ?
C61 C62 1.390(5) . ?
C61 C66 1.399(4) . ?
C62 C63 1.390(5) . ?
C62 C67 1.494(5) . ?
C63 C64 1.389(5) . ?
C64 C65 1.405(5) . ?
C64 C68 1.493(6) . ?
C65 C66 1.399(5) . ?
C71 C72 1.399(5) . ?
C71 C76 1.404(4) . ?
C72 C73 1.388(5) . ?
C72 C77 1.504(5) . ?
C73 C74 1.392(5) . ?
C74 C75 1.399(5) . ?
C74 C78 1.506(5) . ?
C75 C76 1.401(4) . ?
